data_1567324
loop_
_publ_author_name
'Suhr, Simon'
'Walter, Robert Richerd Marten'
'Beerhues, Julia'
'Albold, Uta'
'Sarkar, Biprajit'

_publ_section_title
;
 Rhodium Diamidobenzene Complexes: A Tale of Different Substituents on the
 Diamidobenzene Ligand
;
_journal_name_full 'Chemical Science'
_journal_paper_doi 10.1039/D2SC03227A
_journal_year 2022
_chemical_formula_sum 'C42 H65 Co N2 O5 Rh S2'
_chemical_formula_weight 903.92
_chemical_properties_physical Air-sensitive,Moisture-sensitive,Oxygen-sensitive
_space_group_crystal_system monoclinic
_space_group_IT_number 4
_space_group_name_Hall 'P 2yb'
_space_group_name_H-M_alt 'P 1 21 1'
_atom_sites_solution_hydrogens geom
_audit_creation_method SHELXL-2018/3
_audit_update_record
;
2022-05-25 deposited with the CCDC.	2022-07-15 downloaded from the CCDC.
;
_cell_angle_alpha 90
_cell_angle_beta 113.811(2)
_cell_angle_gamma 90
_cell_formula_units_Z 2
_cell_length_a 11.7284(5)
_cell_length_b 16.4573(7)
_cell_length_c 12.1115(5)
_cell_measurement_reflns_used 12193
_cell_measurement_temperature 135(2)
_cell_measurement_theta_max 30.499
_cell_measurement_theta_min 1.838
_cell_volume 2138.75(16)
_computing_cell_refinement 'APEX2 (Bruker, 2012)'
_computing_data_collection 'APEX2 (Bruker, 2012)'
_computing_data_reduction 'SAINT+ (Bruker, 2009)'
_computing_molecular_graphics 'Diamond 3D, Version 4.0 (Brandenburg, 2014)'
_computing_publication_material shelxle
_computing_structure_refinement 'SHELXL-2018/3 (Sheldrick, 2018)'
_computing_structure_solution 'SHELXT 2018/2 (Sheldrick, 2018)'
_diffrn_ambient_temperature 135(2)
_diffrn_measured_fraction_theta_full 1.000
_diffrn_measured_fraction_theta_max 1.000
_diffrn_measurement_device_type 'Bruker Kappa APEXII Duo'
_diffrn_measurement_method 'omega + phi scans'
_diffrn_radiation_type MoK\a
_diffrn_radiation_wavelength 0.71073
_diffrn_reflns_av_R_equivalents 0.0264
_diffrn_reflns_av_unetI/netI 0.0255
_diffrn_reflns_Laue_measured_fraction_full 1.000
_diffrn_reflns_Laue_measured_fraction_max 1.000
_diffrn_reflns_limit_h_max 16
_diffrn_reflns_limit_h_min -16
_diffrn_reflns_limit_k_max 23
_diffrn_reflns_limit_k_min -23
_diffrn_reflns_limit_l_max 17
_diffrn_reflns_limit_l_min -17
_diffrn_reflns_number 57767
_diffrn_reflns_point_group_measured_fraction_full 0.998
_diffrn_reflns_point_group_measured_fraction_max 0.999
_diffrn_reflns_theta_full 25.242
_diffrn_reflns_theta_max 30.499
_diffrn_reflns_theta_min 1.838
_exptl_absorpt_coefficient_mu 0.915
_exptl_absorpt_correction_T_max 0.8614
_exptl_absorpt_correction_T_min 0.6837
_exptl_absorpt_correction_type numerical
_exptl_absorpt_process_details 'APEX2 (Bruker, 2012)'
_exptl_crystal_colour dark-green
_exptl_crystal_density_diffrn 1.404
_exptl_crystal_description prism
_exptl_crystal_F_000 950
_exptl_crystal_recrystallization_method 'Re-crystallisation from solvent: Acetonitrile, diethyl ether'
_exptl_crystal_size_max 0.661
_exptl_crystal_size_mid 0.319
_exptl_crystal_size_min 0.252
_refine_diff_density_max 0.492
_refine_diff_density_min -0.544
_refine_diff_density_rms 0.073
_refine_ls_abs_structure_details
;
 Refined as an inversion twin.
;
_refine_ls_abs_structure_Flack 0.439(15)
_refine_ls_extinction_method none
_refine_ls_goodness_of_fit_ref 1.037
_refine_ls_hydrogen_treatment constr
_refine_ls_matrix_type full
_refine_ls_number_parameters 594
_refine_ls_number_reflns 13015
_refine_ls_number_restraints 501
_refine_ls_restrained_S_all 1.032
_refine_ls_R_factor_all 0.0281
_refine_ls_R_factor_gt 0.0242
_refine_ls_shift/su_max 0.003
_refine_ls_shift/su_mean 0.000
_refine_ls_structure_factor_coef Fsqd
_refine_ls_weighting_details 'w=1/[\s^2^(Fo^2^)+(0.0254P)^2^+0.6550P] where P=(Fo^2^+2Fc^2^)/3'
_refine_ls_weighting_scheme calc
_refine_ls_wR_factor_gt 0.0539
_refine_ls_wR_factor_ref 0.0556
_reflns_Friedel_coverage 0.936
_reflns_Friedel_fraction_full 0.997
_reflns_Friedel_fraction_max 0.998
_reflns_number_gt 12193
_reflns_number_total 13015
_reflns_threshold_expression 'I > 2\s(I)'
_cod_data_source_file d2sc03227a2.cif
_cod_data_source_block sar211_a
_cod_original_sg_symbol_H-M 'P 21'
_cod_database_code 1567324
_shelx_shelxl_version_number 2018/3
_shelx_space_group_comment
;
The symmetry employed for this shelxl refinement is uniquely defined
by the following loop, which should always be used as a source of
symmetry information in preference to the above space-group names.
They are only intended as comments.
;
_shelx_estimated_absorpt_t_min 0.583
_shelx_estimated_absorpt_t_max 0.802

loop_
_space_group_symop_operation_xyz
'x, y, z'
'-x, y+1/2, -z'

loop_
_atom_site_label
_atom_site_type_symbol
_atom_site_fract_x
_atom_site_fract_y
_atom_site_fract_z
_atom_site_U_iso_or_equiv
_atom_site_adp_type
_atom_site_occupancy
_atom_site_site_symmetry_order
_atom_site_calc_flag
_atom_site_refinement_flags_posn
_atom_site_refinement_flags_adp
_atom_site_refinement_flags_occupancy
_atom_site_disorder_assembly
_atom_site_disorder_group
Rh01 Rh 0.18308(2) 0.55549(2) 0.51681(2) 0.01490(4) Uani 1 1 d . . . . .
C1 C 0.6492(3) 0.50449(19) 0.2260(3) 0.0200(6) Uani 1 1 d . . . . .
Co02 Co 0.48467(3) 0.55152(3) 0.10693(2) 0.01546(6) Uani 1 1 d . . . . .
C2 C 0.6532(3) 0.5905(2) 0.2307(3) 0.0192(6) Uani 1 1 d . . . . .
S003 S 0.31499(8) 0.37574(4) 0.60452(7) 0.02171(16) Uani 1 1 d . . . . .
C3 C 0.6331(3) 0.6202(2) 0.1132(4) 0.0253(7) Uani 1 1 d . . . . .
C4 C 0.6350(4) 0.7074(2) 0.0793(4) 0.0392(9) Uani 1 1 d . . . . .
H4A H 0.720126 0.722910 0.092274 0.059 Uiso 1 1 calc R U . . .
H4B H 0.606254 0.741553 0.129242 0.059 Uiso 1 1 calc R U . . .
H4C H 0.579794 0.714857 -0.005977 0.059 Uiso 1 1 calc R U . . .
O5 O 0.0208(4) 0.3452(3) 0.0158(3) 0.0706(11) Uani 1 1 d . . . . .
O006 O 0.4606(2) 0.74687(14) 0.7185(2) 0.0335(6) Uani 1 1 d . . . . .
C6 C 0.0070(3) 0.6033(2) 0.5169(4) 0.0250(7) Uani 1 1 d . . . . .
O007 O 0.1960(2) 0.36089(14) 0.6076(3) 0.0327(6) Uani 1 1 d . . . . .
C7 C 0.0223(3) 0.6325(2) 0.4117(3) 0.0275(8) Uani 1 1 d . . . . .
C8 C 0.0160(4) 0.7194(3) 0.3744(4) 0.0409(10) Uani 1 1 d . . . . .
H8A H -0.071390 0.736351 0.335352 0.061 Uiso 1 1 calc R U . . .
H8B H 0.055832 0.725635 0.317686 0.061 Uiso 1 1 calc R U . . .
H8C H 0.059374 0.753257 0.445722 0.061 Uiso 1 1 calc R U . . .
C64 C 0.3127(3) 0.3263(2) 0.4727(3) 0.0280(7) Uani 1 1 d . . . . .
H64A H 0.389132 0.339444 0.461993 0.042 Uiso 1 1 calc R U . . .
H64B H 0.240230 0.344838 0.402049 0.042 Uiso 1 1 calc R U . . .
H64C H 0.307535 0.267361 0.481469 0.042 Uiso 1 1 calc R U . . .
O63 O 0.4219(2) 0.34435(13) 0.7057(2) 0.0325(5) Uani 1 1 d . . . . .
C62 C 0.3450(4) 0.7728(2) 0.4897(3) 0.0315(8) Uani 1 1 d . . . . .
H62A H 0.270060 0.757191 0.419329 0.047 Uiso 1 1 calc R U . . .
H62B H 0.419199 0.757265 0.476516 0.047 Uiso 1 1 calc R U . . .
H62C H 0.345052 0.831774 0.501320 0.047 Uiso 1 1 calc R U . . .
O61 O 0.2328(2) 0.74490(13) 0.6299(2) 0.0282(5) Uani 1 1 d . . . . .
C9 C -0.0258(4) 0.4630(2) 0.5962(4) 0.0331(8) Uani 1 1 d . . . . .
H9A H -0.114493 0.465584 0.580410 0.050 Uiso 1 1 calc R U . . .
H9B H 0.023990 0.480391 0.679295 0.050 Uiso 1 1 calc R U . . .
H9C H -0.003587 0.407093 0.585193 0.050 Uiso 1 1 calc R U . . .
C00H C 0.4552(3) 0.58739(18) 0.6059(3) 0.0158(5) Uani 1 1 d . . . . .
C00J C 0.6669(3) 0.4488(2) 0.3293(3) 0.0291(7) Uani 1 1 d . . . . .
H00A H 0.754637 0.432785 0.368454 0.044 Uiso 1 1 calc R U . . .
H00B H 0.614993 0.400350 0.299335 0.044 Uiso 1 1 calc R U . . .
H00C H 0.642496 0.476943 0.387766 0.044 Uiso 1 1 calc R U . . .
C00M C 0.5533(3) 0.45662(19) 0.6194(3) 0.0221(6) Uani 1 1 d . . . . .
H00M H 0.549407 0.398963 0.619267 0.026 Uiso 1 1 calc R U . . .
C00N C 0.5687(3) 0.62412(19) 0.6216(3) 0.0251(6) Uani 1 1 d . . . . .
H00N H 0.574962 0.681692 0.622882 0.030 Uiso 1 1 calc R U . . .
C00O C 0.6165(2) 0.5519(3) 0.03608(19) 0.0290(5) Uani 1 1 d . . . . .
C00R C 0.6795(3) 0.6415(2) 0.3394(3) 0.0276(7) Uani 1 1 d . . . . .
H00D H 0.639184 0.694536 0.315022 0.041 Uiso 1 1 calc R U . . .
H00E H 0.769652 0.648961 0.382266 0.041 Uiso 1 1 calc R U . . .
H00F H 0.646821 0.614517 0.392781 0.041 Uiso 1 1 calc R U . . .
C00U C 0.5972(3) 0.5552(5) -0.0940(2) 0.0538(9) Uani 1 1 d . . . . .
H00G H 0.677719 0.562690 -0.099369 0.081 Uiso 1 1 calc R U . . .
H00H H 0.542076 0.600714 -0.133735 0.081 Uiso 1 1 calc R U . . .
H00I H 0.559253 0.504253 -0.133913 0.081 Uiso 1 1 calc R U . . .
C00W C 0.6714(3) 0.5775(2) 0.6354(3) 0.0307(8) Uani 1 1 d . . . . .
H00W H 0.747363 0.603196 0.644862 0.037 Uiso 1 1 calc R U . . .
C00X C 0.0117(3) 0.5669(4) 0.2124(2) 0.0493(12) Uani 1 1 d . . . . .
H00J H -0.074320 0.575163 0.154103 0.074 Uiso 1 1 calc R U . . .
H00K H 0.043492 0.515672 0.194625 0.074 Uiso 1 1 calc R U . . .
H00L H 0.063723 0.611965 0.206756 0.074 Uiso 1 1 calc R U . . .
C00Y C 0.0152(2) 0.5637(3) 0.3358(2) 0.0329(7) Uani 1 1 d . . . . .
C00Z C 0.6644(3) 0.4944(2) 0.6354(3) 0.0304(7) Uani 1 1 d . . . . .
H00Z H 0.735890 0.462687 0.646503 0.037 Uiso 1 1 calc R U . . .
C010 C -0.0083(3) 0.6559(2) 0.6117(4) 0.0292(8) Uani 1 1 d . . . . .
H01A H -0.086773 0.686143 0.575756 0.044 Uiso 1 1 calc R U . . .
H01B H 0.061436 0.694249 0.643541 0.044 Uiso 1 1 calc R U . . .
H01C H -0.009478 0.621681 0.677370 0.044 Uiso 1 1 calc R U . . .
C10 C 0.4466(3) 0.50180(16) 0.6033(3) 0.0156(5) Uani 1 1 d . . . . .
N11 N 0.3288(3) 0.47049(15) 0.5840(3) 0.0159(5) Uani 1 1 d . . . . .
C013 C 0.6217(4) 0.3941(3) 0.0627(4) 0.0477(11) Uani 1 1 d . . . . .
H01D H 0.561918 0.390227 -0.021609 0.072 Uiso 1 1 calc R U . . .
H01E H 0.595429 0.358207 0.112673 0.072 Uiso 1 1 calc R U . . .
H01F H 0.704454 0.377790 0.069148 0.072 Uiso 1 1 calc R U . . .
S13 S 0.34630(8) 0.72291(4) 0.61929(7) 0.02193(16) Uani 1 1 d . . . . .
N12 N 0.3434(3) 0.62770(15) 0.5912(3) 0.0178(5) Uani 1 1 d . . . . .
C014 C 0.0106(3) 0.4932(2) 0.4000(4) 0.0287(9) Uani 1 1 d . . . . .
C015 C 0.6265(4) 0.4799(2) 0.1054(3) 0.0263(7) Uani 1 1 d . . . . .
C016 C 0.0252(7) 0.2609(5) 0.0075(7) 0.105(3) Uani 1 1 d . U . . .
H01G H 0.060420 0.246026 -0.051575 0.125 Uiso 1 1 calc R U . . .
H01H H -0.060158 0.238318 -0.021218 0.125 Uiso 1 1 calc R U . . .
C16 C -0.0056(4) 0.4086(3) 0.3503(4) 0.0417(10) Uani 1 1 d . . . . .
H16A H -0.094309 0.398192 0.302384 0.063 Uiso 1 1 calc R U . . .
H16B H 0.026245 0.369629 0.416937 0.063 Uiso 1 1 calc R U . . .
H16C H 0.040518 0.402792 0.298950 0.063 Uiso 1 1 calc R U . . .
C017 C -0.0463(7) 0.3860(5) -0.0978(6) 0.102(2) Uani 1 1 d . . . . .
H01I H -0.011205 0.370131 -0.156545 0.122 Uiso 1 1 calc R U . . .
H01J H -0.135038 0.369630 -0.130808 0.122 Uiso 1 1 calc R U . . .
C019 C -0.0001(3) 0.5179(2) 0.5105(3) 0.0255(7) Uani 1 1 d . . . . .
C01A C 0.1016(10) 0.2266(5) 0.1243(7) 0.132(4) Uani 1 1 d . U . . .
H01K H 0.115352 0.168717 0.115219 0.199 Uiso 1 1 calc R U . . .
H01L H 0.059117 0.233111 0.178796 0.199 Uiso 1 1 calc R U . . .
H01M H 0.181962 0.254849 0.157961 0.199 Uiso 1 1 calc R U . . .
C01C C -0.0365(6) 0.4726(4) -0.0802(4) 0.0868(19) Uani 1 1 d . U . . .
H01N H -0.076052 0.499970 -0.158366 0.130 Uiso 1 1 calc R U . . .
H01O H 0.051534 0.488115 -0.041979 0.130 Uiso 1 1 calc R U . . .
H01P H -0.078490 0.488726 -0.028090 0.130 Uiso 1 1 calc R U . . .
C50 C 0.3435(12) 0.6236(6) 0.1104(9) 0.025(2) Uani 0.509(6) 1 d D U P A 1
C51 C 0.3173(15) 0.5994(7) -0.0094(11) 0.026(3) Uani 0.509(6) 1 d D U P A 1
C52 C 0.3116(10) 0.5133(6) -0.0147(8) 0.023(2) Uani 0.509(6) 1 d D U P A 1
C53 C 0.3324(8) 0.4840(5) 0.1025(8) 0.0229(19) Uani 0.509(6) 1 d D U P A 1
C54 C 0.3525(7) 0.5524(6) 0.1800(6) 0.0247(15) Uani 0.509(6) 1 d D U P A 1
C56 C 0.3519(9) 0.7094(6) 0.1564(12) 0.059(3) Uani 0.509(6) 1 d D U P A 1
H56A H 0.275345 0.722890 0.166727 0.088 Uiso 0.509(6) 1 calc R U P A 1
H56B H 0.362193 0.746910 0.098337 0.088 Uiso 0.509(6) 1 calc R U P A 1
H56C H 0.423490 0.714136 0.234225 0.088 Uiso 0.509(6) 1 calc R U P A 1
C57 C 0.2946(9) 0.6563(7) -0.1128(9) 0.053(3) Uani 0.509(6) 1 d D U P A 1
H57A H 0.214661 0.684030 -0.133567 0.079 Uiso 0.509(6) 1 calc R U P A 1
H57B H 0.292707 0.625522 -0.182791 0.079 Uiso 0.509(6) 1 calc R U P A 1
H57C H 0.361739 0.696672 -0.089681 0.079 Uiso 0.509(6) 1 calc R U P A 1
C58 C 0.2862(10) 0.4636(7) -0.1259(8) 0.054(3) Uani 0.509(6) 1 d D U P A 1
H58A H 0.196632 0.452639 -0.166368 0.081 Uiso 0.509(6) 1 calc R U P A 1
H58B H 0.331672 0.412050 -0.103371 0.081 Uiso 0.509(6) 1 calc R U P A 1
H58C H 0.313696 0.493536 -0.180726 0.081 Uiso 0.509(6) 1 calc R U P A 1
C59 C 0.3325(9) 0.3970(5) 0.1362(12) 0.058(3) Uani 0.509(6) 1 d D U P A 1
H59A H 0.246586 0.378800 0.114248 0.088 Uiso 0.509(6) 1 calc R U P A 1
H59B H 0.379835 0.390854 0.223393 0.088 Uiso 0.509(6) 1 calc R U P A 1
H59C H 0.371231 0.364219 0.093178 0.088 Uiso 0.509(6) 1 calc R U P A 1
C60 C 0.3760(5) 0.5499(11) 0.3106(5) 0.064(3) Uani 0.509(6) 1 d D U P A 1
H60A H 0.297992 0.560352 0.319764 0.096 Uiso 0.509(6) 1 calc R U P A 1
H60B H 0.437441 0.591542 0.354280 0.096 Uiso 0.509(6) 1 calc R U P A 1
H60C H 0.407994 0.496217 0.343611 0.096 Uiso 0.509(6) 1 calc R U P A 1
C50B C 0.3293(16) 0.6179(9) 0.0272(10) 0.031(3) Uani 0.491(6) 1 d D U P A 2
C51B C 0.3186(10) 0.5436(6) -0.0336(9) 0.028(2) Uani 0.491(6) 1 d D U P A 2
C52B C 0.3328(10) 0.4808(6) 0.0491(9) 0.031(2) Uani 0.491(6) 1 d D U P A 2
C53B C 0.3508(10) 0.5149(7) 0.1602(9) 0.031(2) Uani 0.491(6) 1 d D U P A 2
C54B C 0.3507(12) 0.6000(6) 0.1490(10) 0.032(3) Uani 0.491(6) 1 d D U P A 2
C56B C 0.3143(10) 0.7008(6) -0.0285(14) 0.072(4) Uani 0.491(6) 1 d D U P A 2
H56D H 0.228957 0.720027 -0.049793 0.108 Uiso 0.491(6) 1 calc R U P A 2
H56E H 0.331170 0.698073 -0.101315 0.108 Uiso 0.491(6) 1 calc R U P A 2
H56F H 0.373104 0.738502 0.029365 0.108 Uiso 0.491(6) 1 calc R U P A 2
C57B C 0.2928(8) 0.5325(8) -0.1649(6) 0.073(4) Uani 0.491(6) 1 d D U P A 2
H57D H 0.204561 0.519323 -0.210043 0.109 Uiso 0.491(6) 1 calc R U P A 2
H57E H 0.344376 0.488190 -0.173448 0.109 Uiso 0.491(6) 1 calc R U P A 2
H57F H 0.312662 0.582879 -0.196570 0.109 Uiso 0.491(6) 1 calc R U P A 2
C58B C 0.3225(10) 0.3897(6) 0.0198(16) 0.087(5) Uani 0.491(6) 1 d D U P A 2
H58D H 0.236071 0.371973 -0.003846 0.130 Uiso 0.491(6) 1 calc R U P A 2
H58E H 0.376868 0.359213 0.091187 0.130 Uiso 0.491(6) 1 calc R U P A 2
H58F H 0.348056 0.379660 -0.046709 0.130 Uiso 0.491(6) 1 calc R U P A 2
C59B C 0.3640(11) 0.4695(9) 0.2741(11) 0.078(4) Uani 0.491(6) 1 d D U P A 2
H59D H 0.282417 0.465796 0.278304 0.117 Uiso 0.491(6) 1 calc R U P A 2
H59E H 0.422042 0.498801 0.344985 0.117 Uiso 0.491(6) 1 calc R U P A 2
H59F H 0.396011 0.414712 0.272584 0.117 Uiso 0.491(6) 1 calc R U P A 2
C60B C 0.3593(10) 0.6624(9) 0.2429(12) 0.082(5) Uani 0.491(6) 1 d D U P A 2
H60D H 0.275338 0.679787 0.231275 0.123 Uiso 0.491(6) 1 calc R U P A 2
H60E H 0.406889 0.709390 0.235185 0.123 Uiso 0.491(6) 1 calc R U P A 2
H60F H 0.401445 0.638569 0.323474 0.123 Uiso 0.491(6) 1 calc R U P A 2

loop_
_atom_site_aniso_label
_atom_site_aniso_U_11
_atom_site_aniso_U_22
_atom_site_aniso_U_33
_atom_site_aniso_U_23
_atom_site_aniso_U_13
_atom_site_aniso_U_12
Rh01 0.01418(7) 0.01489(7) 0.01605(7) -0.00101(10) 0.00655(5) 0.00110(10)
C1 0.0202(14) 0.0165(12) 0.0201(14) -0.0015(10) 0.0047(11) 0.0035(10)
Co02 0.02047(13) 0.01405(13) 0.01082(11) -0.00056(18) 0.00524(10) 0.00010(18)
C2 0.0177(14) 0.0212(13) 0.0176(14) -0.0021(11) 0.0058(11) -0.0021(11)
S003 0.0322(4) 0.0111(3) 0.0261(4) 0.0020(2) 0.0161(3) 0.0006(3)
C3 0.0238(17) 0.0260(15) 0.0285(18) 0.0064(13) 0.0130(14) -0.0025(12)
C4 0.039(2) 0.0356(19) 0.045(2) 0.0150(16) 0.0200(17) -0.0061(16)
O5 0.076(2) 0.091(3) 0.0426(18) 0.0048(17) 0.0209(17) 0.009(2)
O006 0.0439(14) 0.0234(11) 0.0296(12) -0.0106(9) 0.0110(10) -0.0115(10)
C6 0.0156(15) 0.0308(16) 0.0260(17) -0.0031(12) 0.0056(13) 0.0074(12)
O007 0.0420(14) 0.0199(10) 0.0489(15) -0.0033(10) 0.0316(12) -0.0113(9)
C7 0.0201(15) 0.0371(19) 0.0216(15) -0.0001(13) 0.0047(12) 0.0127(13)
C8 0.037(2) 0.044(2) 0.0384(19) 0.0162(16) 0.0118(16) 0.0222(17)
C64 0.0378(18) 0.0172(14) 0.0314(17) -0.0072(11) 0.0165(14) 0.0004(12)
O63 0.0472(14) 0.0195(10) 0.0306(12) 0.0089(9) 0.0155(11) 0.0074(9)
C62 0.050(2) 0.0200(14) 0.0288(16) 0.0049(12) 0.0206(15) -0.0025(14)
O61 0.0400(13) 0.0174(10) 0.0345(12) -0.0025(8) 0.0227(10) 0.0031(9)
C9 0.0207(16) 0.044(2) 0.038(2) -0.0071(15) 0.0148(14) -0.0072(14)
C00H 0.0151(12) 0.0206(12) 0.0132(11) -0.0014(9) 0.0074(9) -0.0033(10)
C00J 0.0296(17) 0.0247(15) 0.0260(16) 0.0088(12) 0.0037(13) 0.0053(12)
C00M 0.0180(13) 0.0279(15) 0.0198(13) -0.0048(11) 0.0071(10) 0.0037(11)
C00N 0.0275(16) 0.0270(15) 0.0242(14) -0.0025(12) 0.0139(12) -0.0099(12)
C00O 0.0305(12) 0.0409(14) 0.0202(9) -0.0043(19) 0.0150(9) 0.0021(19)
C00R 0.0269(16) 0.0257(16) 0.0259(16) -0.0082(12) 0.0060(13) -0.0060(12)
C00U 0.0593(19) 0.087(3) 0.0252(12) 0.003(3) 0.0278(13) 0.013(3)
C00W 0.0168(12) 0.053(2) 0.0250(13) -0.0061(13) 0.0115(10) -0.0105(12)
C00X 0.0494(18) 0.075(4) 0.0219(12) -0.0063(19) 0.0128(12) 0.011(2)
C00Y 0.0225(11) 0.051(2) 0.0227(10) -0.0059(16) 0.0066(9) 0.0037(16)
C00Z 0.0174(13) 0.051(2) 0.0246(14) -0.0076(14) 0.0105(11) 0.0040(14)
C010 0.0217(16) 0.0391(18) 0.0299(17) -0.0073(14) 0.0136(13) 0.0059(13)
C10 0.0190(13) 0.0168(12) 0.0130(11) -0.0013(9) 0.0085(10) -0.0007(10)
N11 0.0169(11) 0.0115(10) 0.0221(12) 0.0003(9) 0.0107(9) -0.0004(8)
C013 0.052(3) 0.036(2) 0.048(2) -0.0230(18) 0.014(2) 0.0138(18)
S13 0.0349(4) 0.0125(3) 0.0224(3) -0.0026(2) 0.0158(3) -0.0043(3)
N12 0.0227(13) 0.0094(10) 0.0231(13) -0.0009(9) 0.0110(10) -0.0025(9)
C014 0.0153(15) 0.040(2) 0.0273(18) -0.0150(15) 0.0050(13) -0.0008(13)
C015 0.0292(18) 0.0289(17) 0.0209(16) -0.0070(13) 0.0103(13) 0.0044(13)
C016 0.113(5) 0.100(5) 0.079(4) 0.010(4) 0.016(4) -0.047(4)
C16 0.0255(17) 0.052(2) 0.045(2) -0.0268(19) 0.0109(16) -0.0077(16)
C017 0.099(5) 0.118(6) 0.060(4) -0.001(4) 0.004(3) 0.000(4)
C019 0.0126(14) 0.0388(17) 0.0234(16) -0.0070(13) 0.0056(12) 0.0011(12)
C01A 0.206(10) 0.099(6) 0.077(5) 0.030(4) 0.041(6) -0.021(6)
C01C 0.095(4) 0.103(4) 0.037(2) -0.010(2) 0.001(2) 0.041(3)
C50 0.016(4) 0.021(5) 0.037(7) -0.005(4) 0.007(4) 0.003(3)
C51 0.020(5) 0.034(8) 0.018(6) 0.012(4) 0.003(5) 0.002(5)
C52 0.022(4) 0.024(5) 0.017(5) -0.007(4) 0.003(3) -0.006(4)
C53 0.015(3) 0.020(4) 0.030(5) 0.008(4) 0.006(4) -0.002(3)
C54 0.014(2) 0.043(5) 0.017(2) -0.007(5) 0.0056(16) 0.000(6)
C56 0.043(5) 0.043(5) 0.091(8) -0.033(5) 0.028(5) 0.007(4)
C57 0.040(5) 0.059(6) 0.050(6) 0.039(5) 0.009(4) 0.010(4)
C58 0.048(5) 0.071(7) 0.032(4) -0.031(4) 0.004(4) -0.009(5)
C59 0.039(5) 0.027(4) 0.103(8) 0.028(5) 0.022(5) 0.000(3)
C60 0.027(3) 0.150(9) 0.019(2) 0.015(7) 0.014(2) 0.005(7)
C50B 0.025(5) 0.021(5) 0.040(9) 0.010(5) 0.007(7) 0.004(4)
C51B 0.024(3) 0.042(7) 0.013(3) -0.003(5) 0.003(2) -0.007(5)
C52B 0.030(4) 0.020(4) 0.047(7) -0.005(5) 0.019(5) -0.008(3)
C53B 0.020(4) 0.054(7) 0.020(5) 0.016(5) 0.008(4) 0.003(6)
C54B 0.027(5) 0.028(6) 0.039(8) -0.016(5) 0.012(6) -0.001(6)
C56B 0.047(5) 0.033(5) 0.138(11) 0.052(6) 0.038(6) 0.019(4)
C57B 0.044(4) 0.142(14) 0.019(3) -0.020(5) -0.001(3) -0.004(6)
C58B 0.051(6) 0.024(4) 0.181(16) -0.022(7) 0.043(8) -0.013(4)
C59B 0.053(6) 0.121(9) 0.070(7) 0.064(7) 0.035(5) 0.027(6)
C60B 0.038(5) 0.131(11) 0.077(8) -0.068(8) 0.024(5) 0.006(6)

loop_
_atom_type_symbol
_atom_type_description
_atom_type_scat_dispersion_real
_atom_type_scat_dispersion_imag
_atom_type_scat_source
C C 0.0033 0.0016 'International Tables Vol C Tables 4.2.6.8 and 6.1.1.4'
H H 0.0000 0.0000 'International Tables Vol C Tables 4.2.6.8 and 6.1.1.4'
N N 0.0061 0.0033 'International Tables Vol C Tables 4.2.6.8 and 6.1.1.4'
O O 0.0106 0.0060 'International Tables Vol C Tables 4.2.6.8 and 6.1.1.4'
S S 0.1246 0.1234 'International Tables Vol C Tables 4.2.6.8 and 6.1.1.4'
Co Co 0.3494 0.9721 'International Tables Vol C Tables 4.2.6.8 and 6.1.1.4'
Rh Rh -1.1178 0.9187 'International Tables Vol C Tables 4.2.6.8 and 6.1.1.4'

loop_
_geom_angle_atom_site_label_1
_geom_angle_atom_site_label_2
_geom_angle_atom_site_label_3
_geom_angle
_geom_angle_site_symmetry_1
_geom_angle_site_symmetry_3
_geom_angle_publ_flag
N12 Rh01 N11 76.27(8) . . ?
N12 Rh01 C014 166.86(14) . . ?
N11 Rh01 C014 109.38(12) . . ?
N12 Rh01 C7 109.42(14) . . ?
N11 Rh01 C7 168.58(13) . . ?
C014 Rh01 C7 62.99(13) . . ?
N12 Rh01 C019 149.98(13) . . ?
N11 Rh01 C019 117.05(12) . . ?
C014 Rh01 C019 38.48(14) . . ?
C7 Rh01 C019 63.05(15) . . ?
N12 Rh01 C6 118.31(12) . . ?
N11 Rh01 C6 148.27(13) . . ?
C014 Rh01 C6 63.22(13) . . ?
C7 Rh01 C6 38.08(14) . . ?
C019 Rh01 C6 37.19(10) . . ?
N12 Rh01 C00Y 130.96(13) . . ?
N11 Rh01 C00Y 131.47(13) . . ?
C014 Rh01 C00Y 36.59(15) . . ?
C7 Rh01 C00Y 37.41(15) . . ?
C019 Rh01 C00Y 62.18(12) . . ?
C6 Rh01 C00Y 62.35(12) . . ?
C2 C1 C015 108.2(4) . . ?
C2 C1 C00J 126.0(4) . . ?
C015 C1 C00J 125.8(3) . . ?
C2 C1 Co02 69.9(2) . . ?
C015 C1 Co02 69.7(2) . . ?
C00J C1 Co02 126.6(3) . . ?
C52B Co02 C54B 69.0(5) . . ?
C52B Co02 C50B 69.0(5) . . ?
C54B Co02 C50B 41.6(4) . . ?
C52B Co02 C51B 40.9(3) . . ?
C54B Co02 C51B 69.4(4) . . ?
C50B Co02 C51B 41.0(3) . . ?
C52B Co02 C53B 40.5(3) . . ?
C54B Co02 C53B 41.0(3) . . ?
C50B Co02 C53B 69.1(6) . . ?
C51B Co02 C53B 68.7(4) . . ?
C52B Co02 C1 118.8(3) . . ?
C54B Co02 C1 126.0(3) . . ?
C50B Co02 C1 164.5(3) . . ?
C51B Co02 C1 153.2(3) . . ?
C53B Co02 C1 107.3(3) . . ?
C52B Co02 C2 154.1(3) . . ?
C54B Co02 C2 108.3(4) . . ?
C50B Co02 C2 127.1(4) . . ?
C51B Co02 C2 164.2(3) . . ?
C53B Co02 C2 120.5(3) . . ?
C1 Co02 C2 40.64(10) . . ?
C52B Co02 C015 105.9(3) . . ?
C54B Co02 C015 163.1(3) . . ?
C50B Co02 C015 153.3(3) . . ?
C51B Co02 C015 118.0(3) . . ?
C53B Co02 C015 124.9(3) . . ?
C1 Co02 C015 41.08(14) . . ?
C2 Co02 C015 68.77(14) . . ?
C52B Co02 C00O 124.8(3) . . ?
C54B Co02 C00O 155.1(3) . . ?
C50B Co02 C00O 119.3(4) . . ?
C51B Co02 C00O 106.5(3) . . ?
C53B Co02 C00O 162.2(3) . . ?
C1 Co02 C00O 68.79(13) . . ?
C2 Co02 C00O 68.64(12) . . ?
C015 Co02 C00O 40.86(17) . . ?
C52B Co02 C3 162.8(3) . . ?
C54B Co02 C3 120.8(3) . . ?
C50B Co02 C3 108.1(5) . . ?
C51B Co02 C3 125.8(3) . . ?
C53B Co02 C3 155.8(3) . . ?
C1 Co02 C3 68.67(15) . . ?
C2 Co02 C3 40.89(14) . . ?
C015 Co02 C3 68.71(11) . . ?
C00O Co02 C3 40.67(16) . . ?
C1 Co02 C50 138.3(3) . . ?
C2 Co02 C50 110.7(3) . . ?
C015 Co02 C50 179.4(3) . . ?
C00O Co02 C50 139.4(3) . . ?
C3 Co02 C50 111.1(3) . . ?
C1 Co02 C51 178.5(4) . . ?
C2 Co02 C51 139.1(3) . . ?
C015 Co02 C51 140.3(3) . . ?
C00O Co02 C51 112.6(4) . . ?
C3 Co02 C51 112.0(4) . . ?
C50 Co02 C51 40.3(4) . . ?
C1 C2 C3 108.2(4) . . ?
C1 C2 C00R 126.2(4) . . ?
C3 C2 C00R 125.5(3) . . ?
C1 C2 Co02 69.5(2) . . ?
C3 C2 Co02 69.9(2) . . ?
C00R C2 Co02 128.4(2) . . ?
O007 S003 O63 115.91(16) . . ?
O007 S003 N11 109.37(15) . . ?
O63 S003 N11 111.83(15) . . ?
O007 S003 C64 106.44(16) . . ?
O63 S003 C64 106.83(16) . . ?
N11 S003 C64 105.80(16) . . ?
C00O C3 C2 107.8(3) . . ?
C00O C3 C4 126.2(4) . . ?
C2 C3 C4 125.9(4) . . ?
C00O C3 Co02 69.60(17) . . ?
C2 C3 Co02 69.25(19) . . ?
C4 C3 Co02 128.7(3) . . ?
C016 O5 C017 114.6(5) . . ?
C019 C6 C7 108.1(4) . . ?
C019 C6 C010 126.4(4) . . ?
C7 C6 C010 125.3(3) . . ?
C019 C6 Rh01 71.3(2) . . ?
C7 C6 Rh01 70.6(2) . . ?
C010 C6 Rh01 127.2(3) . . ?
C6 C7 C00Y 107.8(3) . . ?
C6 C7 C8 125.4(3) . . ?
C00Y C7 C8 125.3(4) . . ?
C6 C7 Rh01 71.3(2) . . ?
C00Y C7 Rh01 74.38(19) . . ?
C8 C7 Rh01 130.8(3) . . ?
C00N C00H C10 119.2(3) . . ?
C00N C00H N12 126.5(3) . . ?
C10 C00H N12 114.3(3) . . ?
C00Z C00M C10 121.2(3) . . ?
C00W C00N C00H 120.7(3) . . ?
C3 C00O C015 108.16(19) . . ?
C3 C00O C00U 125.7(5) . . ?
C015 C00O C00U 126.1(4) . . ?
C3 C00O Co02 69.73(17) . . ?
C015 C00O Co02 69.38(18) . . ?
C00U C00O Co02 128.36(19) . . ?
C00Z C00W C00N 120.3(3) . . ?
C014 C00Y C7 107.5(2) . . ?
C014 C00Y C00X 126.5(4) . . ?
C7 C00Y C00X 126.0(4) . . ?
C014 C00Y Rh01 68.45(18) . . ?
C7 C00Y Rh01 68.21(17) . . ?
C00X C00Y Rh01 129.3(2) . . ?
C00W C00Z C00M 120.1(3) . . ?
C00M C10 N11 126.4(3) . . ?
C00M C10 C00H 118.4(3) . . ?
N11 C10 C00H 115.3(3) . . ?
C10 N11 S003 119.2(2) . . ?
C10 N11 Rh01 114.35(19) . . ?
S003 N11 Rh01 126.32(15) . . ?
O61 S13 O006 116.03(15) . . ?
O61 S13 N12 108.99(15) . . ?
O006 S13 N12 112.08(15) . . ?
O61 S13 C62 106.69(17) . . ?
O006 S13 C62 106.47(17) . . ?
N12 S13 C62 105.93(17) . . ?
C00H N12 S13 119.6(2) . . ?
C00H N12 Rh01 114.40(19) . . ?
S13 N12 Rh01 125.76(16) . . ?
C00Y C014 C019 108.3(3) . . ?
C00Y C014 C16 124.8(4) . . ?
C019 C014 C16 125.9(4) . . ?
C00Y C014 Rh01 75.0(2) . . ?
C019 C014 Rh01 71.1(2) . . ?
C16 C014 Rh01 128.8(3) . . ?
C00O C015 C1 107.6(3) . . ?
C00O C015 C013 126.6(4) . . ?
C1 C015 C013 125.7(4) . . ?
C00O C015 Co02 69.76(17) . . ?
C1 C015 Co02 69.24(19) . . ?
C013 C015 Co02 129.0(3) . . ?
O5 C016 C01A 110.1(7) . . ?
C01C C017 O5 109.8(5) . . ?
C6 C019 C014 107.8(4) . . ?
C6 C019 C9 126.0(4) . . ?
C014 C019 C9 126.0(3) . . ?
C6 C019 Rh01 71.5(3) . . ?
C014 C019 Rh01 70.4(2) . . ?
C9 C019 Rh01 127.7(3) . . ?
C51 C50 C54 108.1(10) . . ?
C51 C50 C56 126.8(9) . . ?
C54 C50 C56 125.1(9) . . ?
C51 C50 Co02 70.0(8) . . ?
C54 C50 Co02 70.6(5) . . ?
C56 C50 Co02 128.1(8) . . ?
C50 C51 C52 108.3(12) . . ?
C50 C51 C57 125.0(10) . . ?
C52 C51 C57 126.7(10) . . ?
C50 C51 Co02 69.7(8) . . ?
C52 C51 Co02 70.3(8) . . ?
C57 C51 Co02 127.6(11) . . ?
C51 C52 C53 107.9(10) . . ?
C51 C52 C58 125.0(10) . . ?
C53 C52 C58 127.0(8) . . ?
C51 C52 Co02 69.5(8) . . ?
C53 C52 Co02 70.7(5) . . ?
C58 C52 Co02 126.0(8) . . ?
C52 C53 C54 107.8(8) . . ?
C52 C53 C59 125.5(9) . . ?
C54 C53 C59 126.7(8) . . ?
C52 C53 Co02 69.2(5) . . ?
C54 C53 Co02 69.5(5) . . ?
C59 C53 Co02 126.8(6) . . ?
C50 C54 C53 107.9(7) . . ?
C50 C54 C60 126.1(9) . . ?
C53 C54 C60 126.0(10) . . ?
C50 C54 Co02 69.0(6) . . ?
C53 C54 Co02 70.5(5) . . ?
C60 C54 Co02 127.0(5) . . ?
C51B C50B C54B 107.7(11) . . ?
C51B C50B C56B 125.8(10) . . ?
C54B C50B C56B 126.4(10) . . ?
C51B C50B Co02 69.5(7) . . ?
C54B C50B Co02 69.1(8) . . ?
C56B C50B Co02 129.0(11) . . ?
C52B C51B C50B 107.9(10) . . ?
C52B C51B C57B 125.5(9) . . ?
C50B C51B C57B 126.6(9) . . ?
C52B C51B Co02 69.4(6) . . ?
C50B C51B Co02 69.5(8) . . ?
C57B C51B Co02 128.0(7) . . ?
C53B C52B C51B 108.7(9) . . ?
C53B C52B C58B 125.8(10) . . ?
C51B C52B C58B 125.4(10) . . ?
C53B C52B Co02 70.2(6) . . ?
C51B C52B Co02 69.7(6) . . ?
C58B C52B Co02 128.6(8) . . ?
C52B C53B C54B 108.3(10) . . ?
C52B C53B C59B 126.8(10) . . ?
C54B C53B C59B 124.9(10) . . ?
C52B C53B Co02 69.2(6) . . ?
C54B C53B Co02 69.0(7) . . ?
C59B C53B Co02 129.1(8) . . ?
C53B C54B C50B 107.4(11) . . ?
C53B C54B C60B 127.5(11) . . ?
C50B C54B C60B 124.9(10) . . ?
C53B C54B Co02 70.0(7) . . ?
C50B C54B Co02 69.3(8) . . ?
C60B C54B Co02 130.1(9) . . ?

loop_
_geom_bond_atom_site_label_1
_geom_bond_atom_site_label_2
_geom_bond_distance
_geom_bond_site_symmetry_2
_geom_bond_publ_flag
Rh01 N12 2.096(3) . ?
Rh01 N11 2.102(3) . ?
Rh01 C014 2.199(4) . ?
Rh01 C7 2.201(3) . ?
Rh01 C019 2.208(4) . ?
Rh01 C6 2.211(3) . ?
Rh01 C00Y 2.283(3) . ?
C1 C2 1.417(4) . ?
C1 C015 1.433(5) . ?
C1 C00J 1.496(5) . ?
C1 Co02 2.039(3) . ?
Co02 C52B 2.003(10) . ?
Co02 C54B 2.003(13) . ?
Co02 C50B 2.006(16) . ?
Co02 C51B 2.008(10) . ?
Co02 C53B 2.016(11) . ?
Co02 C2 2.043(3) . ?
Co02 C015 2.044(4) . ?
Co02 C00O 2.049(2) . ?
Co02 C3 2.051(3) . ?
Co02 C50 2.051(12) . ?
Co02 C51 2.056(15) . ?
C2 C3 1.430(5) . ?
C2 C00R 1.485(5) . ?
S003 O007 1.432(3) . ?
S003 O63 1.449(3) . ?
S003 N11 1.598(3) . ?
S003 C64 1.783(3) . ?
C3 C00O 1.425(5) . ?
C3 C4 1.495(5) . ?
O5 C016 1.394(7) . ?
O5 C017 1.445(8) . ?
O006 S13 1.447(3) . ?
C6 C019 1.409(4) . ?
C6 C7 1.439(6) . ?
C6 C010 1.505(5) . ?
C7 C00Y 1.440(6) . ?
C7 C8 1.492(6) . ?
C62 S13 1.766(3) . ?
O61 S13 1.435(2) . ?
C9 C019 1.496(6) . ?
C00H C00N 1.403(4) . ?
C00H C10 1.412(4) . ?
C00H N12 1.415(4) . ?
C00M C00Z 1.385(4) . ?
C00M C10 1.400(4) . ?
C00N C00W 1.380(5) . ?
C00O C015 1.429(6) . ?
C00O C00U 1.499(3) . ?
C00W C00Z 1.370(5) . ?
C00X C00Y 1.480(4) . ?
C00Y C014 1.410(6) . ?
C10 N11 1.403(4) . ?
C013 C015 1.497(5) . ?
S13 N12 1.601(3) . ?
C014 C019 1.452(5) . ?
C014 C16 1.497(6) . ?
C016 C01A 1.449(10) . ?
C017 C01C 1.439(9) . ?
C50 C51 1.414(12) . ?
C50 C54 1.422(10) . ?
C50 C56 1.507(13) . ?
C51 C52 1.419(11) . ?
C51 C57 1.499(16) . ?
C52 C53 1.423(10) . ?
C52 C58 1.500(12) . ?
C53 C54 1.424(10) . ?
C53 C59 1.488(11) . ?
C54 C60 1.493(8) . ?
C50B C51B 1.406(12) . ?
C50B C54B 1.423(13) . ?
C50B C56B 1.501(16) . ?
C51B C52B 1.402(11) . ?
C51B C57B 1.505(11) . ?
C52B C53B 1.392(11) . ?
C52B C58B 1.534(13) . ?
C53B C54B 1.409(10) . ?
C53B C59B 1.521(13) . ?
C54B C60B 1.505(14) . ?
